data_7158387
loop_
_publ_author_name
'Goryaeva, Marina V.'
'Kushch, Svetlana O.'
'Burgart, Yanina V.'
'Ezhikova, Marina A.'
'Kodess, Mikhail I.'
'Slepukhin, Pavel A.'
'Triandafilova, Galina A.'
'Krasnykh, Olga P.'
'Yakovleva, Ekaterina I.'
'Zarubaev, Vladimir V.'
'Sinegubova, Ekaterina O.'
'Esaulkova, Iana L.'
'Shtro, Anna A.'
'Galochkina, Anastasia V.'
'Nikolaeva, Yulia V.'
'Saloutin, Victor I.'

_publ_section_title
;
 New heteroanalogs of tricyclic ascidian alkaloids: synthesis and
 biological activity.
;
_journal_issue 45
_journal_name_full 'Organic &amp; biomolecular chemistry'
_journal_page_first 9925
_journal_page_last 9935
_journal_paper_doi 10.1039/d1ob01843d
_journal_volume 19
_journal_year 2021
_chemical_formula_moiety 'C12 H16 F3 N O3'
_chemical_formula_sum 'C12 H16 F3 N O3'
_chemical_formula_weight 279.26
_space_group_crystal_system triclinic
_space_group_IT_number 2
_space_group_name_Hall '-P 1'
_space_group_name_H-M_alt 'P -1'
_atom_sites_solution_hydrogens geom
_atom_sites_solution_primary iterative
_atom_sites_solution_secondary difmap
_audit_creation_date 2021-03-09
_audit_creation_method
;
  Olex2 1.2-ac2
  (compiled 2012.03.27 svn.r2268, GUI svn.r4156)
;
_audit_update_record
;
2021-09-04 deposited with the CCDC.	2021-10-28 downloaded from the CCDC.
;
_cell_angle_alpha 77.963(4)
_cell_angle_beta 77.679(4)
_cell_angle_gamma 76.073(4)
_cell_formula_units_Z 2
_cell_length_a 5.6852(3)
_cell_length_b 9.4367(4)
_cell_length_c 12.6134(6)
_cell_measurement_reflns_used 1919
_cell_measurement_temperature 295(2)
_cell_measurement_theta_max 27.0210
_cell_measurement_theta_min 3.0360
_cell_volume 632.80(5)
_computing_cell_refinement 'CrysAlisPro 1.171.41.98a (Rigaku OD, 2021)'
_computing_data_collection 'CrysAlisPro 1.171.41.98a (Rigaku OD, 2021)'
_computing_data_reduction 'CrysAlisPro 1.171.41.98a (Rigaku OD, 2021)'
_computing_molecular_graphics
;
O. V. Dolomanov, L. J. Bourhis, R. J. Gildea, J. A. K. Howard and H. Puschmann,
OLEX2: a complete structure solution, refinement and analysis program.
J. Appl. Cryst. (2009). 42, 339-341.
;
_computing_publication_material
;
O. V. Dolomanov, L. J. Bourhis, R. J. Gildea, J. A. K. Howard and H. Puschmann,
OLEX2: a complete structure solution, refinement and analysis program.
J. Appl. Cryst. (2009). 42, 339-341.
;
_computing_structure_refinement
;
SHELXL, G.M. Sheldrick, Acta Cryst.
(2008). A64, 112-122
;
_computing_structure_solution 'J. Appl. Cryst. (2007) 40, 786-790'
_diffrn_ambient_temperature 295(2)
_diffrn_detector 'CCD plate'
_diffrn_detector_area_resol_mean 15.9555
_diffrn_detector_type Eos
_diffrn_measured_fraction_theta_full 0.9996
_diffrn_measured_fraction_theta_max 0.8641
_diffrn_measurement_details
;
List of Runs (angles in degrees, time in seconds):

  # Type    Start    End  Width  t~exp~   \w     \q     \k     \f   Frames
#--------------------------------------------------------------------------
  1  \w    -49.00  34.00   1.00    7.50    --   17.59 -57.00 -60.00   83
  2  \w    -41.00  34.00   1.00    7.50    --   17.59 -57.00-180.00   75
  3  \w     -9.00  32.00   1.00    7.50    --   17.59  77.00  60.00   41
  4  \w     -9.00  36.00   1.00    7.50    --   17.59  77.00 -60.00   45
  5  \w      5.00  38.00   1.00    7.50    --   17.59  77.00 150.00   33
  6  \w    -16.00  10.00   1.00    7.50    --   17.59 -99.00 -90.00   26
  7  \w     14.00  85.00   1.00    7.50    --   17.59  57.00  90.00   71
;
_diffrn_measurement_device 'four-circle diffractometer'
_diffrn_measurement_device_type 'Xcalibur, Eos'
_diffrn_measurement_method '\w scans'
_diffrn_orient_matrix_type 'CrysAlisPro convention (1999,Acta A55,543-557)'
_diffrn_orient_matrix_UB_11 -0.0539702000
_diffrn_orient_matrix_UB_12 -0.0538551000
_diffrn_orient_matrix_UB_13 0.0392856000
_diffrn_orient_matrix_UB_21 0.1057235000
_diffrn_orient_matrix_UB_22 -0.0199426000
_diffrn_orient_matrix_UB_23 0.0255149000
_diffrn_orient_matrix_UB_31 -0.0541849000
_diffrn_orient_matrix_UB_32 0.0535577000
_diffrn_orient_matrix_UB_33 0.0348190000
_diffrn_radiation_monochromator graphite
_diffrn_radiation_probe x-ray
_diffrn_radiation_type 'Mo K\a'
_diffrn_radiation_wavelength 0.71073
_diffrn_reflns_av_R_equivalents 0.0212
_diffrn_reflns_av_unetI/netI 0.0447
_diffrn_reflns_limit_h_max 6
_diffrn_reflns_limit_h_min -7
_diffrn_reflns_limit_k_max 12
_diffrn_reflns_limit_k_min -12
_diffrn_reflns_limit_l_max 11
_diffrn_reflns_limit_l_min -15
_diffrn_reflns_number 5210
_diffrn_reflns_theta_full 26.00
_diffrn_reflns_theta_max 29.10
_diffrn_reflns_theta_min 1.68
_diffrn_source 'fine-focus sealed X-ray tube'
_diffrn_source_type 'Enhance (Mo) X-ray Source'
_exptl_absorpt_coefficient_mu 0.133
_exptl_absorpt_correction_T_max 1.00000
_exptl_absorpt_correction_T_min 0.86156
_exptl_absorpt_correction_type multi-scan
_exptl_absorpt_process_details
;
CrysAlisPro 1.171.41.98a (Rigaku Oxford Diffraction, 2021)
Empirical absorption correction using spherical harmonics,
implemented in SCALE3 ABSPACK scaling algorithm.
;
_exptl_crystal_colour colourless
_exptl_crystal_colour_primary colourless
_exptl_crystal_density_diffrn 1.466
_exptl_crystal_density_method 'not measured'
_exptl_crystal_description block
_exptl_crystal_F_000 292
_exptl_crystal_size_max 0.44
_exptl_crystal_size_mid 0.31
_exptl_crystal_size_min 0.22
_refine_diff_density_max 0.167
_refine_diff_density_min -0.194
_refine_diff_density_rms 0.046
_refine_ls_extinction_method none
_refine_ls_goodness_of_fit_ref 1.001
_refine_ls_hydrogen_treatment mixed
_refine_ls_matrix_type full
_refine_ls_number_parameters 236
_refine_ls_number_reflns 2929
_refine_ls_number_restraints 0
_refine_ls_restrained_S_all 1.001
_refine_ls_R_factor_all 0.0884
_refine_ls_R_factor_gt 0.0501
_refine_ls_shift/su_max 0.000
_refine_ls_shift/su_mean 0.000
_refine_ls_structure_factor_coef Fsqd
_refine_ls_weighting_details 'calc w=1/[\s^2^(Fo^2^)+(0.0650P)^2^+0.0000P] where P=(Fo^2^+2Fc^2^)/3'
_refine_ls_weighting_scheme calc
_refine_ls_wR_factor_gt 0.1116
_refine_ls_wR_factor_ref 0.1374
_reflns_number_gt 1854
_reflns_number_total 2929
_reflns_threshold_expression >2sigma(I)
_cod_data_source_file d1ob01843d2.cif
_cod_data_source_block exp_1145
_cod_depositor_comments 'Adding full bibliography for 7158386--7158394.cif.'
_cod_database_code 7158387
_reflns_odcompleteness_completeness 99.96
_reflns_odcompleteness_iscentric 1
_reflns_odcompleteness_theta 26.32
_oxdiff_exptl_absorpt_empirical_details
;
Empirical correction (ABSPACK) includes:
- Absorption correction using spherical harmonics
- Frame scaling
;
_oxdiff_exptl_absorpt_empirical_full_max 1.077
_oxdiff_exptl_absorpt_empirical_full_min 0.900

loop_
_space_group_symop_id
_space_group_symop_operation_xyz
1 'x, y, z'
2 '-x, -y, -z'

loop_
_atom_site_label
_atom_site_type_symbol
_atom_site_fract_x
_atom_site_fract_y
_atom_site_fract_z
_atom_site_U_iso_or_equiv
_atom_site_adp_type
_atom_site_occupancy
_atom_site_symmetry_multiplicity
_atom_site_calc_flag
_atom_site_refinement_flags
_atom_site_disorder_assembly
_atom_site_disorder_group
O1 O 0.1943(2) 0.08533(12) 0.82293(10) 0.0416(3) Uani 1 1 d . . .
F2 F -0.0874(3) 0.72733(12) 0.71355(12) 0.0797(5) Uani 1 1 d . . .
F3 F -0.2686(3) 0.62979(14) 0.86793(13) 0.0864(5) Uani 1 1 d . . .
O2 O -0.2901(2) 0.49064(15) 0.69690(12) 0.0488(4) Uani 1 1 d . . .
F1 F 0.1249(3) 0.58910(14) 0.83242(13) 0.0841(5) Uani 1 1 d . . .
O3 O 0.2961(3) 0.31853(15) 0.49597(12) 0.0654(5) Uani 1 1 d . . .
N1 N 0.0919(3) 0.20452(16) 0.65153(12) 0.0436(4) Uani 1 1 d . . .
C2 C 0.0047(3) 0.18547(17) 0.76990(14) 0.0367(4) Uani 1 1 d . . .
C9 C 0.1876(4) 0.3196(2) 0.59197(16) 0.0452(5) Uani 1 1 d . . .
C7 C -0.0679(3) 0.46802(18) 0.73694(15) 0.0397(4) Uani 1 1 d . . .
C6 C -0.0465(4) 0.32668(18) 0.82304(15) 0.0381(4) Uani 1 1 d . . .
C1 C -0.0758(4) 0.6032(2) 0.7884(2) 0.0566(6) Uani 1 1 d . . .
C8 C 0.1561(4) 0.4527(2) 0.64555(18) 0.0453(5) Uani 1 1 d . . .
C4 C -0.3272(5) 0.1624(2) 0.91998(19) 0.0557(6) Uani 1 1 d . . .
C10 C 0.3468(5) -0.0423(3) 0.6648(2) 0.0625(7) Uani 1 1 d . . .
C11 C 0.1513(5) 0.0638(2) 0.6071(2) 0.0573(6) Uani 1 1 d . . .
C12 C 0.2690(5) -0.0578(2) 0.78795(19) 0.0548(6) Uani 1 1 d . . .
C3 C -0.2380(4) 0.1317(3) 0.80367(18) 0.0494(5) Uani 1 1 d . . .
C5 C -0.2766(5) 0.3155(2) 0.91270(19) 0.0555(6) Uani 1 1 d . . .
H6 H 0.091(3) 0.3203(17) 0.8587(14) 0.035(5) Uiso 1 1 d . . .
H3A H -0.346(4) 0.191(2) 0.7543(17) 0.061(6) Uiso 1 1 d . . .
H12A H 0.119(4) -0.110(2) 0.8172(16) 0.053(6) Uiso 1 1 d . . .
H4A H -0.227(4) 0.093(2) 0.9742(18) 0.068(7) Uiso 1 1 d . . .
H11A H 0.192(4) 0.091(2) 0.5294(18) 0.056(6) Uiso 1 1 d . . .
H5A H -0.260(4) 0.334(2) 0.983(2) 0.065(7) Uiso 1 1 d . . .
H10A H 0.498(5) 0.000(2) 0.6432(19) 0.070(7) Uiso 1 1 d . . .
H11B H -0.013(5) 0.030(2) 0.6248(19) 0.073(7) Uiso 1 1 d . . .
H10B H 0.373(4) -0.137(3) 0.6428(17) 0.072(7) Uiso 1 1 d . . .
H8A H 0.299(4) 0.443(2) 0.6766(16) 0.054(6) Uiso 1 1 d . . .
H12B H 0.411(4) -0.110(2) 0.8311(17) 0.063(6) Uiso 1 1 d . . .
H2 H -0.291(5) 0.553(3) 0.637(2) 0.074(8) Uiso 1 1 d . . .
H3B H -0.222(4) 0.023(2) 0.7961(17) 0.071(7) Uiso 1 1 d . . .
H4B H -0.500(5) 0.161(2) 0.9461(19) 0.070(7) Uiso 1 1 d . . .
H5B H -0.414(5) 0.386(3) 0.887(2) 0.084(8) Uiso 1 1 d . . .
H8B H 0.147(4) 0.537(2) 0.5869(17) 0.057(6) Uiso 1 1 d . . .

loop_
_atom_site_aniso_label
_atom_site_aniso_U_11
_atom_site_aniso_U_22
_atom_site_aniso_U_33
_atom_site_aniso_U_23
_atom_site_aniso_U_13
_atom_site_aniso_U_12
O1 0.0395(8) 0.0348(6) 0.0486(8) -0.0068(5) -0.0113(6) -0.0007(5)
F2 0.0926(12) 0.0342(7) 0.1108(12) -0.0053(6) -0.0238(9) -0.0103(6)
F3 0.0873(12) 0.0621(8) 0.1010(12) -0.0410(8) 0.0117(9) 0.0002(7)
O2 0.0360(8) 0.0510(8) 0.0534(9) 0.0052(7) -0.0109(7) -0.0067(6)
F1 0.0859(11) 0.0591(8) 0.1262(13) -0.0387(8) -0.0497(10) -0.0027(7)
O3 0.0720(12) 0.0593(9) 0.0448(9) 0.0027(7) 0.0074(8) -0.0001(8)
N1 0.0527(10) 0.0423(9) 0.0356(9) -0.0076(6) -0.0049(8) -0.0112(7)
C2 0.0378(11) 0.0336(9) 0.0375(10) -0.0037(7) -0.0085(8) -0.0056(7)
C9 0.0396(12) 0.0455(11) 0.0429(11) -0.0008(8) -0.0052(9) -0.0015(8)
C7 0.0325(10) 0.0351(9) 0.0500(11) -0.0051(8) -0.0095(9) -0.0035(7)
C6 0.0381(11) 0.0374(9) 0.0398(11) -0.0085(7) -0.0100(9) -0.0049(8)
C1 0.0538(14) 0.0401(11) 0.0746(16) -0.0118(10) -0.0131(12) -0.0033(9)
C8 0.0347(11) 0.0394(11) 0.0568(13) 0.0010(9) -0.0052(10) -0.0081(8)
C4 0.0434(14) 0.0612(14) 0.0559(14) -0.0003(10) -0.0005(11) -0.0134(11)
C10 0.0638(17) 0.0476(13) 0.0750(17) -0.0274(11) -0.0014(13) -0.0035(11)
C11 0.0752(18) 0.0543(13) 0.0461(14) -0.0198(10) -0.0057(13) -0.0143(12)
C12 0.0588(15) 0.0364(11) 0.0659(15) -0.0120(9) -0.0116(12) 0.0005(10)
C3 0.0410(12) 0.0543(13) 0.0556(13) -0.0062(10) -0.0102(10) -0.0159(9)
C5 0.0590(15) 0.0556(13) 0.0425(12) -0.0071(10) 0.0019(11) -0.0042(11)

loop_
_atom_type_symbol
_atom_type_description
_atom_type_scat_dispersion_real
_atom_type_scat_dispersion_imag
_atom_type_scat_source
C C 0.0033 0.0016 'International Tables Vol C Tables 4.2.6.8 and 6.1.1.4'
H H 0.0000 0.0000 'International Tables Vol C Tables 4.2.6.8 and 6.1.1.4'
F F 0.0171 0.0103 'International Tables Vol C Tables 4.2.6.8 and 6.1.1.4'
N N 0.0061 0.0033 'International Tables Vol C Tables 4.2.6.8 and 6.1.1.4'
O O 0.0106 0.0060 'International Tables Vol C Tables 4.2.6.8 and 6.1.1.4'

loop_
_geom_angle_atom_site_label_1
_geom_angle_atom_site_label_2
_geom_angle_atom_site_label_3
_geom_angle
_geom_angle_site_symmetry_1
_geom_angle_site_symmetry_3
_geom_angle_publ_flag
C2 O1 C12 114.19(14) . . ?
C7 O2 H2 111.6(17) . . ?
C2 N1 C11 113.07(15) . . ?
C9 N1 C2 124.87(14) . . ?
C9 N1 C11 118.76(17) . . ?
O1 C2 N1 108.22(14) . . ?
O1 C2 C6 104.19(13) . . ?
O1 C2 C3 111.24(15) . . ?
N1 C2 C6 115.81(14) . . ?
N1 C2 C3 113.07(15) . . ?
C3 C2 C6 103.96(16) . . ?
O3 C9 N1 121.99(17) . . ?
O3 C9 C8 120.30(18) . . ?
N1 C9 C8 117.71(17) . . ?
O2 C7 C6 108.67(15) . . ?
O2 C7 C1 107.86(14) . . ?
O2 C7 C8 112.11(16) . . ?
C6 C7 C1 110.78(16) . . ?
C8 C7 C6 109.10(14) . . ?
C8 C7 C1 108.33(16) . . ?
C2 C6 H6 107.4(10) . . ?
C7 C6 C2 111.88(14) . . ?
C7 C6 C5 115.37(15) . . ?
C7 C6 H6 108.4(10) . . ?
C5 C6 C2 105.17(15) . . ?
C5 C6 H6 108.3(11) . . ?
F2 C1 C7 111.62(18) . . ?
F3 C1 F2 105.98(16) . . ?
F3 C1 F1 106.55(19) . . ?
F3 C1 C7 113.68(18) . . ?
F1 C1 F2 106.39(18) . . ?
F1 C1 C7 112.11(16) . . ?
C9 C8 C7 112.88(16) . . ?
C9 C8 H8A 108.3(12) . . ?
C9 C8 H8B 105.8(12) . . ?
C7 C8 H8A 108.4(13) . . ?
C7 C8 H8B 112.4(13) . . ?
H8A C8 H8B 109.0(18) . . ?
C3 C4 C5 103.06(18) . . ?
C3 C4 H4A 112.7(12) . . ?
C3 C4 H4B 113.5(14) . . ?
C5 C4 H4A 106.9(12) . . ?
C5 C4 H4B 111.4(13) . . ?
H4A C4 H4B 109.1(18) . . ?
C11 C10 H10A 107.2(13) . . ?
C11 C10 H10B 108.7(14) . . ?
C12 C10 C11 110.8(2) . . ?
C12 C10 H10A 108.9(14) . . ?
C12 C10 H10B 109.5(13) . . ?
H10A C10 H10B 111.7(19) . . ?
N1 C11 C10 108.05(18) . . ?
N1 C11 H11A 105.2(12) . . ?
N1 C11 H11B 103.6(13) . . ?
C10 C11 H11A 117.3(13) . . ?
C10 C11 H11B 113.1(13) . . ?
H11A C11 H11B 108.5(19) . . ?
O1 C12 C10 111.20(17) . . ?
O1 C12 H12A 106.1(11) . . ?
O1 C12 H12B 102.2(11) . . ?
C10 C12 H12A 113.0(11) . . ?
C10 C12 H12B 113.5(12) . . ?
H12A C12 H12B 110.0(17) . . ?
C2 C3 H3A 106.9(13) . . ?
C2 C3 H3B 113.8(13) . . ?
C4 C3 C2 103.38(17) . . ?
C4 C3 H3A 112.0(12) . . ?
C4 C3 H3B 114.0(12) . . ?
H3A C3 H3B 106.7(17) . . ?
C6 C5 H5A 113.6(14) . . ?
C6 C5 H5B 107.8(15) . . ?
C4 C5 C6 106.25(17) . . ?
C4 C5 H5A 112.4(13) . . ?
C4 C5 H5B 106.9(15) . . ?
H5A C5 H5B 109.5(19) . . ?

loop_
_geom_bond_atom_site_label_1
_geom_bond_atom_site_label_2
_geom_bond_distance
_geom_bond_site_symmetry_2
_geom_bond_publ_flag
O1 C2 1.434(2) . ?
O1 C12 1.446(2) . ?
F2 C1 1.341(2) . ?
F3 C1 1.332(3) . ?
O2 C7 1.412(2) . ?
O2 H2 0.85(2) . ?
F1 C1 1.339(3) . ?
O3 C9 1.237(2) . ?
N1 C2 1.457(2) . ?
N1 C9 1.345(2) . ?
N1 C11 1.485(2) . ?
C2 C6 1.553(2) . ?
C2 C3 1.529(3) . ?
C9 C8 1.504(3) . ?
C7 C6 1.532(2) . ?
C7 C1 1.535(3) . ?
C7 C8 1.525(3) . ?
C6 C5 1.545(3) . ?
C6 H6 0.964(18) . ?
C8 H8A 0.96(2) . ?
C8 H8B 0.96(2) . ?
C4 C3 1.511(3) . ?
C4 C5 1.520(3) . ?
C4 H4A 1.01(2) . ?
C4 H4B 0.97(3) . ?
C10 C11 1.508(3) . ?
C10 C12 1.507(3) . ?
C10 H10A 1.00(3) . ?
C10 H10B 0.96(2) . ?
C11 H11A 0.95(2) . ?
C11 H11B 1.02(3) . ?
C12 H12A 1.04(2) . ?
C12 H12B 1.04(2) . ?
C3 H3A 0.96(2) . ?
C3 H3B 1.03(2) . ?
C5 H5A 0.96(2) . ?
C5 H5B 0.97(3) . ?

loop_
_geom_torsion_atom_site_label_1
_geom_torsion_atom_site_label_2
_geom_torsion_atom_site_label_3
_geom_torsion_atom_site_label_4
_geom_torsion
_geom_torsion_site_symmetry_1
_geom_torsion_site_symmetry_2
_geom_torsion_site_symmetry_3
_geom_torsion_site_symmetry_4
_geom_torsion_publ_flag
O1 C2 C6 C7 135.54(15) . . . . ?
O1 C2 C6 C5 -98.49(17) . . . . ?
O1 C2 C3 C4 73.8(2) . . . . ?
O2 C7 C6 C2 70.98(19) . . . . ?
O2 C7 C6 C5 -49.2(2) . . . . ?
O2 C7 C1 F2 -63.0(2) . . . . ?
O2 C7 C1 F3 56.8(2) . . . . ?
O2 C7 C1 F1 177.75(18) . . . . ?
O2 C7 C8 C9 -63.3(2) . . . . ?
O3 C9 C8 C7 153.79(19) . . . . ?
N1 C2 C6 C7 16.8(2) . . . . ?
N1 C2 C6 C5 142.78(17) . . . . ?
N1 C2 C3 C4 -164.22(15) . . . . ?
N1 C9 C8 C7 -25.5(2) . . . . ?
C2 O1 C12 C10 55.1(2) . . . . ?
C2 N1 C9 O3 167.58(18) . . . . ?
C2 N1 C9 C8 -13.1(3) . . . . ?
C2 N1 C11 C10 -58.9(3) . . . . ?
C2 C6 C5 C4 8.0(2) . . . . ?
C9 N1 C2 O1 -99.00(19) . . . . ?
C9 N1 C2 C6 17.5(3) . . . . ?
C9 N1 C2 C3 137.3(2) . . . . ?
C9 N1 C11 C10 101.6(2) . . . . ?
C7 C6 C5 C4 131.73(19) . . . . ?
C6 C2 C3 C4 -37.8(2) . . . . ?
C6 C7 C1 F2 178.19(17) . . . . ?
C6 C7 C1 F3 -62.0(2) . . . . ?
C6 C7 C1 F1 58.9(2) . . . . ?
C6 C7 C8 C9 57.1(2) . . . . ?
C1 C7 C6 C2 -170.69(16) . . . . ?
C1 C7 C6 C5 69.1(2) . . . . ?
C1 C7 C8 C9 177.78(16) . . . . ?
C8 C7 C6 C2 -51.5(2) . . . . ?
C8 C7 C6 C5 -171.70(17) . . . . ?
C8 C7 C1 F2 58.6(2) . . . . ?
C8 C7 C1 F3 178.38(17) . . . . ?
C8 C7 C1 F1 -60.7(2) . . . . ?
C11 N1 C2 O1 60.1(2) . . . . ?
C11 N1 C2 C6 176.58(17) . . . . ?
C11 N1 C2 C3 -63.6(2) . . . . ?
C11 N1 C9 O3 9.6(3) . . . . ?
C11 N1 C9 C8 -171.14(18) . . . . ?
C11 C10 C12 O1 -52.1(3) . . . . ?
C12 O1 C2 N1 -57.69(19) . . . . ?
C12 O1 C2 C6 178.53(16) . . . . ?
C12 O1 C2 C3 67.1(2) . . . . ?
C12 C10 C11 N1 53.2(3) . . . . ?
C3 C2 C6 C7 -107.84(18) . . . . ?
C3 C2 C6 C5 18.12(19) . . . . ?
C3 C4 C5 C6 -31.3(2) . . . . ?
C5 C4 C3 C2 42.9(2) . . . . ?
